data_4321414
loop_
_publ_author_name
'F. Albert Cotton'
'Chun Lin'
'Carlos A. Murillo'

_publ_section_title
;
 A Reliable Method of Preparation of Diiridium Paddlewheel Complexes:
 Structures of the First Compounds with Ir25+ Cores
;
_journal_name_full 'Inorganic Chemistry'
_journal_page_first 4574
_journal_page_last 4578
_journal_paper_doi 10.1021/ic000527c
_journal_volume 39
_journal_year 2000
_chemical_formula_moiety Ir2(p-Clform)4(O2CCF3).2CH2Cl2
_chemical_formula_sum 'C55 H38 Cl10 F3 Ir2 N8 O2'
_chemical_formula_weight 1638.83
_chemical_name_systematic
; 
 ? 
;
_space_group_IT_number 13
_symmetry_cell_setting monoclinic
_symmetry_space_group_name_Hall '-P 2yac'
_symmetry_space_group_name_H-M 'P 1 2/n 1'
_atom_sites_solution_hydrogens geom
_atom_sites_solution_primary direct
_atom_sites_solution_secondary difmap
_audit_creation_method SHELXL
_cell_angle_alpha 90.00
_cell_angle_beta 90.51(2)
_cell_angle_gamma 90.00
_cell_formula_units_Z 2
_cell_length_a 14.107(4)
_cell_length_b 12.510(2)
_cell_length_c 16.406(3)
_cell_measurement_reflns_used 229
_cell_measurement_temperature 213(2)
_cell_measurement_theta_max 20.8
_cell_measurement_theta_min 9.0
_cell_volume 2895.2(11)
_computing_cell_refinement MADNES
_computing_data_collection MADNES
_computing_data_reduction PROCOR
_computing_molecular_graphics 'XP (Siemens, 1990)'
_computing_publication_material 'SHELXL-93 (Sheldrick, 1993)'
_computing_structure_refinement 'SHELXL-93 (Sheldrick, 1993)'
_computing_structure_solution 'SHELXS-86 (Sheldrick, 1990)'
_diffrn_ambient_temperature 213(2)
_diffrn_measurement_device 'Nonius FAST area detector'
_diffrn_measurement_method 'Ellipsoid-mask fitting'
_diffrn_radiation_monochromator graphite
_diffrn_radiation_source 'fine-focus sealed tube'
_diffrn_radiation_type MoK\a
_diffrn_radiation_wavelength 0.71073
_diffrn_reflns_av_R_equivalents 0.0420
_diffrn_reflns_av_sigmaI/netI 0.0370
_diffrn_reflns_limit_h_max 10
_diffrn_reflns_limit_h_min -14
_diffrn_reflns_limit_k_max 13
_diffrn_reflns_limit_k_min -13
_diffrn_reflns_limit_l_max 17
_diffrn_reflns_limit_l_min -17
_diffrn_reflns_number 10434
_diffrn_reflns_theta_max 22.57
_diffrn_reflns_theta_min 2.48
_diffrn_standards_number 'None (area detector data)'
_exptl_absorpt_coefficient_mu 5.113
_exptl_absorpt_correction_T_max 0.608
_exptl_absorpt_correction_T_min 0.486
_exptl_absorpt_correction_type multi-scan
_exptl_crystal_colour dark-green
_exptl_crystal_density_diffrn 1.880
_exptl_crystal_density_meas ?
_exptl_crystal_density_method 'not measured'
_exptl_crystal_description block
_exptl_crystal_F_000 1582
_exptl_crystal_size_max 0.3
_exptl_crystal_size_mid 0.2
_exptl_crystal_size_min 0.1
_refine_diff_density_max 1.779
_refine_diff_density_min -2.008
_refine_diff_density_rms 0.178
_refine_ls_extinction_method none
_refine_ls_goodness_of_fit_all 1.162
_refine_ls_goodness_of_fit_obs 1.152
_refine_ls_matrix_type full
_refine_ls_number_parameters 262
_refine_ls_number_reflns 3741
_refine_ls_number_restraints 20
_refine_ls_restrained_S_all 1.193
_refine_ls_restrained_S_obs 1.150
_refine_ls_R_factor_all 0.0823
_refine_ls_R_factor_obs 0.0631
_refine_ls_shift/esd_max -0.016
_refine_ls_shift/esd_mean 0.001
_refine_ls_structure_factor_coef Fsqd
_refine_ls_weighting_details 'w=1/[\s^2^(Fo^2^)+(0.0350P)^2^+65.2294P] where P=(Fo^2^+2Fc^2^)/3'
_refine_ls_weighting_scheme calc
_refine_ls_wR_factor_all 0.1596
_refine_ls_wR_factor_obs 0.1364
_reflns_number_observed 3004
_reflns_number_total 3768
_reflns_observed_criterion >2sigma(I)
_cod_data_source_file ic000527c_2.cif
_cod_data_source_block cmpd_2
_cod_depositor_comments
;
The following automatic conversions were performed:

'_symmetry_cell_setting' value 'Monoclinic' changed to 'monoclinic'
according to the built-in table from CIF Core dictionary named
'cif_core.dic' version 2.4.1 from 2010-06-29.

Automatic conversion script
Id: cif_fix_values 1646 2011-03-28 12:23:43Z adriana 

The following automatic conversions were performed:

'_exptl_crystal_density_meas' value 'not measured' was changed to '?'
- the value is perceived as not measured.

Automatic conversion script
Id: cif_fix_values 3008 2015-01-20 13:52:24Z robertas 

The following automatic conversions were performed:

'_refine_ls_weighting_scheme' value 'calc
w=1/[\s^2^(Fo^2^)+(0.0350P)^2^+65.2294P] where P=(Fo^2^+2Fc^2^)/3'
was changed to 'calc'. New tag '_refine_ls_weighting_details' was
created. The value of the new tag was set to
'w=1/[\s^2^(Fo^2^)+(0.0350P)^2^+65.2294P] where P=(Fo^2^+2Fc^2^)/3'.

Automatic conversion script
Id: cif_fix_values 3143 2015-03-26 13:38:13Z robertas 
;
_cod_database_code 4321414

loop_
_symmetry_equiv_pos_as_xyz
'x, y, z'
'-x+1/2, y, -z+1/2'
'-x, -y, -z'
'x-1/2, -y, z-1/2'

loop_
_atom_site_aniso_label
_atom_site_aniso_U_11
_atom_site_aniso_U_22
_atom_site_aniso_U_33
_atom_site_aniso_U_23
_atom_site_aniso_U_13
_atom_site_aniso_U_12
Ir1 0.0390(5) 0.0201(4) 0.0641(6) 0.000 -0.0101(4) 0.000
Ir2 0.0399(6) 0.0198(4) 0.0630(6) 0.000 -0.0062(4) 0.000
Cl1 0.141(14) 0.079(8) 0.122(11) 0.049(7) 0.024(11) 0.000(10)
Cl2 0.135(18) 0.065(14) 0.244(28) 0.039(12) 0.117(20) 0.072(10)
Cl3 0.058(12) 0.039(9) 0.345(36) 0.009(12) -0.090(16) -0.003(8)
Cl4 0.123(13) 0.050(11) 0.149(19) 0.047(11) -0.056(11) -0.022(9)
Cl1' 0.067(13) 0.046(9) 0.119(10) -0.003(6) -0.029(7) -0.015(8)
Cl2' 0.085(11) 0.060(13) 0.154(15) -0.013(10) -0.009(11) 0.042(8)
Cl3' 0.076(9) 0.130(12) 0.247(20) -0.115(13) 0.045(11) 0.013(9)
Cl4' 0.228(27) 0.060(13) 0.131(13) 0.048(11) -0.097(15) -0.022(11)

loop_
_atom_site_label
_atom_site_type_symbol
_atom_site_fract_x
_atom_site_fract_y
_atom_site_fract_z
_atom_site_U_iso_or_equiv
_atom_site_thermal_displace_type
_atom_site_occupancy
_atom_site_calc_flag
_atom_site_refinement_flags
_atom_site_disorder_group
Ir1 Ir -0.2500 0.35594(5) -0.2500 0.0411(3) Uani 1 d S .
Ir2 Ir -0.2500 0.15506(5) -0.2500 0.0409(3) Uani 1 d S .
C1 C -0.1077(19) 0.2597(19) -0.3534(16) 0.041(7) Uiso 0.483(8) d PD 1
H1A H -0.0558(19) 0.2616(19) -0.3889(16) 0.049 Uiso 0.483(8) calc PR 1
C2 C -0.1292(19) 0.2603(19) -0.1253(16) 0.040(7) Uiso 0.483(8) d PD 1
H2A H -0.0873(19) 0.2617(19) -0.0804(16) 0.049 Uiso 0.483(8) calc PR 1
N1 N -0.1552(18) 0.3522(16) -0.3364(13) 0.042(6) Uiso 0.483(8) d PD 1
N2 N -0.1331(17) 0.1682(16) -0.3211(14) 0.040(6) Uiso 0.483(8) d PD 1
N3 N -0.1456(18) 0.3523(16) -0.1665(13) 0.044(6) Uiso 0.483(8) d PD 1
N4 N -0.1702(16) 0.1673(14) -0.1460(12) 0.029(5) Uiso 0.483(8) d PD 1
C11 C -0.1280(17) 0.4382(15) -0.3908(13) 0.048(8) Uiso 0.483(8) d PG 1
C12 C -0.1087(19) 0.5382(18) -0.3578(11) 0.076(11) Uiso 0.483(8) d PG 1
H12 H -0.1073(29) 0.5474(26) -0.3009(11) 0.091 Uiso 0.483(8) calc PR 1
C13 C -0.0916(20) 0.6247(15) -0.4088(16) 0.083(12) Uiso 0.483(8) d PG 1
H13 H -0.0785(30) 0.6923(17) -0.3864(22) 0.100 Uiso 0.483(8) calc PR 1
C14 C -0.0937(22) 0.6111(19) -0.4928(15) 0.075(11) Uiso 0.483(8) d PG 1
C15 C -0.1130(24) 0.5111(23) -0.5259(11) 0.096(25) Uiso 0.483(8) d PG 1
H15 H -0.1144(35) 0.5019(32) -0.5828(11) 0.115 Uiso 0.483(8) calc PR 1
C16 C -0.1302(22) 0.4246(17) -0.4749(14) 0.061(12) Uiso 0.483(8) d PG 1
H16 H -0.1432(32) 0.3570(21) -0.4973(19) 0.073 Uiso 0.483(8) calc PR 1
C21 C -0.0614(15) 0.0878(17) -0.3352(16) 0.040(7) Uiso 0.483(8) d PG 1
C22 C 0.0187(17) 0.0855(17) -0.2853(14) 0.068(10) Uiso 0.483(8) d PG 1
H22 H 0.0286(26) 0.1396(23) -0.2465(20) 0.081 Uiso 0.483(8) calc PR 1
C23 C 0.0842(15) 0.0032(21) -0.2930(16) 0.110(17) Uiso 0.483(8) d PG 1
H23 H 0.1384(20) 0.0017(30) -0.2593(23) 0.132 Uiso 0.483(8) calc PR 1
C24 C 0.0696(18) -0.0769(18) -0.3505(18) 0.049(8) Uiso 0.483(8) d PG 1
C25 C -0.0106(22) -0.0746(20) -0.4004(18) 0.117(20) Uiso 0.483(8) d PG 1
H25 H -0.0205(30) -0.1287(27) -0.4392(24) 0.140 Uiso 0.483(8) calc PR 1
C26 C -0.0761(18) 0.0077(22) -0.3927(18) 0.129(21) Uiso 0.483(8) d PG 1
H26 H -0.1303(23) 0.0092(32) -0.4264(24) 0.155 Uiso 0.483(8) calc PR 1
C31 C -0.0887(16) 0.4416(13) -0.1429(14) 0.044(7) Uiso 0.483(8) d PG 1
C32 C 0.0090(17) 0.4300(16) -0.1360(16) 0.107(27) Uiso 0.483(8) d PG 1
H32 H 0.0370(23) 0.3626(18) -0.1436(24) 0.128 Uiso 0.483(8) calc PR 1
C33 C 0.0654(12) 0.5181(21) -0.1177(17) 0.072(13) Uiso 0.483(8) d PG 1
H33 H 0.1315(13) 0.5103(29) -0.1131(25) 0.086 Uiso 0.483(8) calc PR 1
C34 C 0.0240(15) 0.6178(17) -0.1064(16) 0.064(10) Uiso 0.483(8) d PG 1
C35 C -0.0737(16) 0.6294(13) -0.1133(14) 0.061(9) Uiso 0.483(8) d PG 1
H35 H -0.1017(22) 0.6968(15) -0.1056(22) 0.073 Uiso 0.483(8) calc PR 1
C36 C -0.1301(12) 0.5413(16) -0.1315(13) 0.054(8) Uiso 0.483(8) d PG 1
H36 H -0.1962(12) 0.5491(23) -0.1362(20) 0.064 Uiso 0.483(8) calc PR 1
C41 C -0.1561(17) 0.0872(15) -0.0884(12) 0.052(8) Uiso 0.483(8) d PG 1
C42 C -0.1015(18) -0.0008(18) -0.1096(12) 0.072(11) Uiso 0.483(8) d PG 1
H42 H -0.0702(26) -0.0022(25) -0.1599(14) 0.086 Uiso 0.483(8) calc PR 1
C43 C -0.0930(19) -0.0867(16) -0.0562(14) 0.063(11) Uiso 0.483(8) d PG 1
H43 H -0.0560(26) -0.1462(21) -0.0705(19) 0.076 Uiso 0.483(8) calc PR 1
C44 C -0.1392(18) -0.0846(14) 0.0182(12) 0.042(8) Uiso 0.483(8) d PG 1
C45 C -0.1939(16) 0.0034(16) 0.0393(10) 0.059(9) Uiso 0.483(8) d PG 1
H45 H -0.2252(23) 0.0049(22) 0.0897(13) 0.071 Uiso 0.483(8) calc PR 1
C46 C -0.2024(16) 0.0893(14) -0.0140(12) 0.047(8) Uiso 0.483(8) d PG 1
H46 H -0.2393(22) 0.1488(18) 0.0003(17) 0.057 Uiso 0.483(8) calc PR 1
Cl1 Cl -0.0658(15) 0.7217(11) -0.5551(10) 0.114(5) Uani 0.483(8) d P 1
Cl2 Cl 0.1446(23) -0.1814(28) -0.3496(24) 0.147(15) Uani 0.483(8) d P 1
Cl3 Cl 0.0857(18) 0.7340(20) -0.0914(23) 0.148(14) Uani 0.483(8) d P 1
Cl4 Cl -0.1250(20) -0.1802(16) 0.0940(20) 0.108(7) Uani 0.483(8) d P 1
C1' C -0.0598(18) 0.2551(19) -0.2500(15) 0.045(6) Uiso 0.517(8) d PD 2
H1'A H 0.0068(18) 0.2562(19) -0.2496(15) 0.054 Uiso 0.517(8) calc PR 2
C2' C -0.2479(18) 0.2560(19) -0.0874(15) 0.044(6) Uiso 0.517(8) d PD 2
H2'A H -0.2472(18) 0.2590(19) -0.0301(15) 0.053 Uiso 0.517(8) calc PR 2
N1' N -0.1080(16) 0.3472(15) -0.2372(14) 0.045(6) Uiso 0.517(8) d PD 2
N2' N -0.1046(16) 0.1637(15) -0.2629(14) 0.045(6) Uiso 0.517(8) d PD 2
N3' N -0.2610(18) 0.3472(16) -0.1318(15) 0.054(7) Uiso 0.517(8) d PD 2
N4' N -0.2361(18) 0.1628(15) -0.1254(13) 0.047(6) Uiso 0.517(8) d PD 2
C11' C -0.0508(14) 0.4329(12) -0.2049(12) 0.043(7) Uiso 0.517(8) d PG 2
C12' C -0.0095(18) 0.4308(14) -0.1276(12) 0.064(14) Uiso 0.517(8) d PG 2
H12' H -0.0138(27) 0.3690(18) -0.0953(16) 0.076 Uiso 0.517(8) calc PR 2
C13' C 0.0383(18) 0.5202(17) -0.0982(11) 0.067(11) Uiso 0.517(8) d PG 2
H13' H 0.0662(26) 0.5189(24) -0.0460(13) 0.081 Uiso 0.517(8) calc PR 2
C14' C 0.0448(16) 0.6116(14) -0.1460(14) 0.057(8) Uiso 0.517(8) d PG 2
C15' C 0.0035(17) 0.6137(13) -0.2232(13) 0.078(11) Uiso 0.517(8) d PG 2
H15' H 0.0079(25) 0.6755(16) -0.2555(17) 0.094 Uiso 0.517(8) calc PR 2
C16' C -0.0443(15) 0.5243(15) -0.2527(10) 0.056(8) Uiso 0.517(8) d PG 2
H16' H -0.0722(22) 0.5256(21) -0.3049(11) 0.067 Uiso 0.517(8) calc PR 2
C21' C -0.0437(14) 0.0746(14) -0.2866(13) 0.049(7) Uiso 0.517(8) d PG 2
C22' C 0.0320(16) 0.0530(17) -0.2344(12) 0.074(10) Uiso 0.517(8) d PG 2
H22' H 0.0428(23) 0.0964(24) -0.1885(15) 0.088 Uiso 0.517(8) calc PR 2
C23' C 0.0917(14) -0.0329(19) -0.2500(14) 0.079(11) Uiso 0.517(8) d PG 2
H23' H 0.1429(18) -0.0475(27) -0.2147(19) 0.095 Uiso 0.517(8) calc PR 2
C24' C 0.0757(15) -0.0970(15) -0.3179(15) 0.059(9) Uiso 0.517(8) d PG 2
C25' C 0.0000(16) -0.0754(16) -0.3702(12) 0.056(9) Uiso 0.517(8) d PG 2
H25' H -0.0108(23) -0.1188(22) -0.4161(16) 0.067 Uiso 0.517(8) calc PR 2
C26' C -0.0597(14) 0.0104(16) -0.3545(13) 0.064(9) Uiso 0.517(8) d PG 2
H26' H -0.1109(18) 0.0251(24) -0.3898(17) 0.076 Uiso 0.517(8) calc PR 2
C31' C -0.2855(17) 0.4382(14) -0.0794(14) 0.057(8) Uiso 0.517(8) d PG 2
C32' C -0.3464(20) 0.4319(19) -0.0135(17) 0.089(17) Uiso 0.517(8) d PG 2
H32' H -0.3712(29) 0.3654(23) 0.0024(24) 0.106 Uiso 0.517(8) calc PR 2
C33' C -0.3708(20) 0.5240(25) 0.0289(14) 0.095(23) Uiso 0.517(8) d PG 2
H33' H -0.4120(28) 0.5197(35) 0.0735(19) 0.114 Uiso 0.517(8) calc PR 2
C34' C -0.3343(22) 0.6223(20) 0.0053(16) 0.088(12) Uiso 0.517(8) d PG 2
C35' C -0.2733(20) 0.6286(14) -0.0606(16) 0.103(14) Uiso 0.517(8) d PG 2
H35' H -0.2486(29) 0.6950(16) -0.0766(24) 0.124 Uiso 0.517(8) calc PR 2
C36' C -0.2489(15) 0.5365(17) -0.1030(12) 0.053(8) Uiso 0.517(8) d PG 2
H36' H -0.2077(21) 0.5407(25) -0.1476(16) 0.064 Uiso 0.517(8) calc PR 2
C41' C -0.2077(18) 0.0765(17) -0.0696(14) 0.049(7) Uiso 0.517(8) d PG 2
C42' C -0.1287(17) 0.0123(22) -0.0817(16) 0.095(13) Uiso 0.517(8) d PG 2
H42' H -0.0873(23) 0.0269(31) -0.1250(21) 0.114 Uiso 0.517(8) calc PR 2
C43' C -0.1107(20) -0.0734(22) -0.0299(20) 0.082(12) Uiso 0.517(8) d PG 2
H43' H -0.0573(25) -0.1168(30) -0.0381(29) 0.099 Uiso 0.517(8) calc PR 2
C44' C -0.1719(24) -0.0950(21) 0.0340(18) 0.107(17) Uiso 0.517(8) d PG 2
C45' C -0.2509(23) -0.0308(25) 0.0461(15) 0.110(16) Uiso 0.517(8) d PG 2
H45' H -0.2923(30) -0.0454(36) 0.0893(20) 0.133 Uiso 0.517(8) calc PR 2
C46' C -0.2689(18) 0.0549(22) -0.0057(16) 0.103(14) Uiso 0.517(8) d PG 2
H46' H -0.3223(22) 0.0983(30) 0.0025(24) 0.123 Uiso 0.517(8) calc PR 2
Cl1' Cl 0.1132(15) 0.7131(16) -0.1014(11) 0.077(5) Uani 0.517(8) d P 2
Cl2' Cl 0.1497(18) -0.2052(24) -0.3424(18) 0.100(7) Uani 0.517(8) d P 2
Cl3' Cl -0.3703(11) 0.7349(14) 0.0550(13) 0.151(8) Uani 0.517(8) d P 2
Cl4' Cl -0.1479(24) -0.2152(16) 0.0795(19) 0.140(10) Uani 0.517(8) d P 2
C1S C -0.2772(87) -0.4321(105) 0.2027(67) 0.269(55) Uiso 0.50 d P .
Cl1S Cl -0.2500 -0.5582(23) 0.2500 0.290(11) Uiso 1 d S .
Cl2S Cl -0.2832(27) -0.3429(26) 0.2357(28) 0.272(16) Uiso 0.50 d P .
O1 O -0.2500 -0.0173(14) -0.2500 0.067(4) Uiso 1 d SU .
O2 O -0.2158(44) -0.1214(51) -0.3307(38) 0.209(19) Uiso 0.50 d PU .
C101 C -0.2500 -0.1000(39) -0.2500 0.130(13) Uiso 1 d SU .
C102 C -0.2147(37) -0.2054(43) -0.2803(26) 0.136(16) Uiso 0.50 d PDU .
F1 F -0.2292(24) -0.2881(22) -0.2359(22) 0.122(10) Uiso 0.50 d PDU .
F2 F -0.2325(31) -0.1942(38) -0.3568(28) 0.176(14) Uiso 0.50 d PDU .
F3 F -0.1410(30) -0.2085(34) -0.2333(26) 0.180(14) Uiso 0.50 d PDU .

loop_
_atom_type_symbol
_atom_type_description
_atom_type_scat_dispersion_real
_atom_type_scat_dispersion_imag
_atom_type_scat_source
C C 0.0033 0.0016 'International Tables Vol C Tables 4.2.6.8 and 6.1.1.4'
H H 0.0000 0.0000 'International Tables Vol C Tables 4.2.6.8 and 6.1.1.4'
N N 0.0061 0.0033 'International Tables Vol C Tables 4.2.6.8 and 6.1.1.4'
O O 0.0106 0.0060 'International Tables Vol C Tables 4.2.6.8 and 6.1.1.4'
F F 0.0171 0.0103 'International Tables Vol C Tables 4.2.6.8 and 6.1.1.4'
Cl Cl 0.1484 0.1585 'International Tables Vol C Tables 4.2.6.8 and 6.1.1.4'
Ir Ir -1.4442 7.9887 'International Tables Vol C Tables 4.2.6.8 and 6.1.1.4'

loop_
_geom_angle_atom_site_label_1
_geom_angle_atom_site_label_2
_geom_angle_atom_site_label_3
_geom_angle
_geom_angle_site_symmetry_1
_geom_angle_site_symmetry_3
_geom_angle_publ_flag
N3' Ir1 N3' 173.6(12) 2_454 . ?
N1 Ir1 N1 177.3(11) . 2_454 ?
N1 Ir1 N3 89.5(9) . . ?
N1 Ir1 N3 90.4(9) 2_454 . ?
N1 Ir1 N3 90.4(9) . 2_454 ?
N1 Ir1 N3 89.5(9) 2_454 2_454 ?
N3 Ir1 N3 177.4(11) . 2_454 ?
N3' Ir1 N1' 90.7(9) 2_454 . ?
N3' Ir1 N1' 89.0(9) . . ?
N3' Ir1 N1' 89.0(9) 2_454 2_454 ?
N3' Ir1 N1' 90.7(9) . 2_454 ?
N1' Ir1 N1' 173.8(11) . 2_454 ?
N3' Ir1 Ir2 86.8(6) 2_454 . ?
N3' Ir1 Ir2 86.8(6) . . ?
N1 Ir1 Ir2 88.6(6) . . ?
N1 Ir1 Ir2 88.6(6) 2_454 . ?
N3 Ir1 Ir2 88.7(6) . . ?
N3 Ir1 Ir2 88.7(6) 2_454 . ?
N1' Ir1 Ir2 86.9(5) . . ?
N1' Ir1 Ir2 86.9(5) 2_454 . ?
N2 Ir2 N2 170.7(11) 2_454 . ?
N2 Ir2 N4 87.6(9) 2_454 . ?
N2 Ir2 N4 91.7(9) . . ?
N2 Ir2 N4 91.7(9) 2_454 2_454 ?
N2 Ir2 N4 87.6(9) . 2_454 ?
N4 Ir2 N4 171.4(10) . 2_454 ?
N4' Ir2 N4' 174.6(11) 2_454 . ?
N4' Ir2 N2' 90.8(9) 2_454 2_454 ?
N4' Ir2 N2' 88.9(9) . 2_454 ?
N4' Ir2 N2' 88.9(9) 2_454 . ?
N4' Ir2 N2' 90.8(9) . . ?
N2' Ir2 N2' 174.0(11) 2_454 . ?
N2 Ir2 O1 94.6(6) 2_454 . ?
N2 Ir2 O1 94.6(6) . . ?
N4 Ir2 O1 94.3(5) . . ?
N4 Ir2 O1 94.3(5) 2_454 . ?
N4' Ir2 O1 92.7(5) 2_454 . ?
N4' Ir2 O1 92.7(5) . . ?
N2' Ir2 O1 93.0(5) 2_454 . ?
N2' Ir2 O1 93.0(5) . . ?
N2 Ir2 Ir1 85.4(6) 2_454 . ?
N2 Ir2 Ir1 85.4(6) . . ?
N4 Ir2 Ir1 85.7(5) . . ?
N4 Ir2 Ir1 85.7(5) 2_454 . ?
N4' Ir2 Ir1 87.3(5) 2_454 . ?
N4' Ir2 Ir1 87.3(5) . . ?
N2' Ir2 Ir1 87.0(5) 2_454 . ?
N2' Ir2 Ir1 87.0(5) . . ?
O1 Ir2 Ir1 180.0 . . ?
N2 C1 N1 121.3(22) . . ?
N4 C2 N3 122.6(22) . . ?
C1 N1 C11 111.7(20) . . ?
C1 N1 Ir1 120.4(16) . . ?
C11 N1 Ir1 127.9(16) . . ?
C1 N2 C21 110.4(21) . . ?
C1 N2 Ir2 121.8(17) . . ?
C21 N2 Ir2 127.4(15) . . ?
C2 N3 C31 115.9(21) . . ?
C2 N3 Ir1 118.9(17) . . ?
C31 N3 Ir1 125.2(15) . . ?
C2 N4 C41 113.2(20) . . ?
C2 N4 Ir2 120.6(15) . . ?
C41 N4 Ir2 126.0(15) . . ?
C12 C11 C16 120.0 . . ?
C12 C11 N1 118.6(17) . . ?
C16 C11 N1 121.1(17) . . ?
C11 C12 C13 120.0 . . ?
C12 C13 C14 120.0 . . ?
C15 C14 C13 120.0 . . ?
C15 C14 Cl1 121.5(17) . . ?
C13 C14 Cl1 118.4(17) . . ?
C14 C15 C16 120.0 . . ?
C15 C16 C11 120.0 . . ?
C22 C21 C26 120.0 . . ?
C22 C21 N2 119.1(19) . . ?
C26 C21 N2 120.7(19) . . ?
C21 C22 C23 120.0 . . ?
C24 C23 C22 120.0 . . ?
C23 C24 C25 120.0 . . ?
C23 C24 Cl2 117.7(22) . . ?
C25 C24 Cl2 122.0(22) . . ?
C26 C25 C24 120.0 . . ?
C25 C26 C21 120.0 . . ?
C32 C31 C36 120.0 . . ?
C32 C31 N3 119.7(18) . . ?
C36 C31 N3 120.2(18) . . ?
C31 C32 C33 120.0 . . ?
C32 C33 C34 120.0 . . ?
C35 C34 C33 120.0 . . ?
C35 C34 Cl3 115.2(16) . . ?
C33 C34 Cl3 124.6(16) . . ?
C34 C35 C36 120.0 . . ?
C35 C36 C31 120.0 . . ?
C42 C41 C46 120.0 . . ?
C42 C41 N4 118.5(16) . . ?
C46 C41 N4 121.2(17) . . ?
C43 C42 C41 120.0 . . ?
C42 C43 C44 120.0 . . ?
C43 C44 C45 120.0 . . ?
C43 C44 Cl4 124.4(17) . . ?
C45 C44 Cl4 115.3(16) . . ?
C46 C45 C44 120.0 . . ?
C45 C46 C41 120.0 . . ?
N2' C1' N1' 121.4(22) . . ?
N4' C2' N3' 119.8(21) . . ?
C1' N1' C11' 114.2(20) . . ?
C1' N1' Ir1 122.0(17) . . ?
C11' N1' Ir1 123.5(14) . . ?
C1' N2' C21' 114.9(20) . . ?
C1' N2' Ir2 120.1(16) . . ?
C21' N2' Ir2 125.0(15) . . ?
C2' N3' C31' 111.4(21) . . ?
C2' N3' Ir1 124.5(17) . . ?
C31' N3' Ir1 124.1(16) . . ?
C2' N4' C41' 112.7(20) . . ?
C2' N4' Ir2 119.7(16) . . ?
C41' N4' Ir2 127.5(15) . . ?
C12' C11' C16' 120.0 . . ?
C12' C11' N1' 123.5(15) . . ?
C16' C11' N1' 116.3(15) . . ?
C13' C12' C11' 120.0 . . ?
C12' C13' C14' 120.0 . . ?
C13' C14' C15' 120.0 . . ?
C13' C14' Cl1' 113.5(14) . . ?
C15' C14' Cl1' 126.4(14) . . ?
C16' C15' C14' 120.0 . . ?
C15' C16' C11' 120.0 . . ?
C22' C21' C26' 120.0 . . ?
C22' C21' N2' 115.8(17) . . ?
C26' C21' N2' 124.2(17) . . ?
C21' C22' C23' 120.0 . . ?
C22' C23' C24' 120.0 . . ?
C25' C24' C23' 120.0 . . ?
C25' C24' Cl2' 117.6(15) . . ?
C23' C24' Cl2' 122.4(15) . . ?
C24' C25' C26' 120.0 . . ?
C25' C26' C21' 120.0 . . ?
C32' C31' C36' 120.0 . . ?
C32' C31' N3' 124.2(17) . . ?
C36' C31' N3' 115.6(17) . . ?
C31' C32' C33' 120.0 . . ?
C34' C33' C32' 120.0 . . ?
C35' C34' C33' 120.0 . . ?
C35' C34' Cl3' 120.9(19) . . ?
C33' C34' Cl3' 119.0(19) . . ?
C34' C35' C36' 120.0 . . ?
C35' C36' C31' 120.0 . . ?
C42' C41' C46' 120.0 . . ?
C42' C41' N4' 123.3(19) . . ?
C46' C41' N4' 116.5(19) . . ?
C43' C42' C41' 120.0 . . ?
C42' C43' C44' 120.0 . . ?
C45' C44' C43' 120.0 . . ?
C45' C44' Cl4' 126.9(23) . . ?
C43' C44' Cl4' 112.2(23) . . ?
C46' C45' C44' 120.0 . . ?
C45' C46' C41' 120.0 . . ?
Cl2S C1S Cl2S 36.9(46) . 2_455 ?
Cl2S C1S C1S 68.8(61) . 2_455 ?
Cl2S C1S C1S 42.2(40) 2_455 2_455 ?
Cl2S C1S Cl1S 127.9(86) . . ?
Cl2S C1S Cl1S 102.2(58) 2_455 . ?
C1S C1S Cl1S 61.3(37) 2_455 . ?
C1S Cl1S C1S 57.4(74) . 2_455 ?
Cl2S Cl2S C1S 97.5(65) 2_455 . ?
Cl2S Cl2S C1S 45.6(41) 2_455 2_455 ?
C1S Cl2S C1S 68.9(92) . 2_455 ?
C101 O1 Ir2 180.000(4) . . ?
F2 O2 C102 64.2(44) . . ?
F2 O2 C101 118.0(65) . . ?
C102 O2 C101 65.1(43) . . ?
O1 C101 O2 100.7(34) . 2_454 ?
O1 C101 O2 100.7(34) . . ?
O2 C101 O2 158.5(67) 2_454 . ?
O1 C101 C102 151.8(20) . 2_454 ?
O2 C101 C102 54.2(32) 2_454 2_454 ?
O2 C101 C102 104.9(42) . 2_454 ?
O1 C101 C102 151.8(20) . . ?
O2 C101 C102 104.9(43) 2_454 . ?
O2 C101 C102 54.2(32) . . ?
C102 C101 C102 56.4(39) 2_454 . ?
F1 C102 F2 127.7(53) . . ?
F1 C102 F3 76.6(30) . . ?
F2 C102 F3 137.4(53) . . ?
F1 C102 F1 33.0(29) . 2_454 ?
F2 C102 F1 99.7(41) . 2_454 ?
F3 C102 F1 109.6(38) . 2_454 ?
F1 C102 O2 169.7(54) . . ?
F2 C102 O2 46.3(31) . . ?
F3 C102 O2 113.5(50) . . ?
F1 C102 O2 136.9(48) 2_454 . ?
F1 C102 C102 59.0(31) . 2_454 ?
F2 C102 C102 123.6(57) . 2_454 ?
F3 C102 C102 98.6(45) . 2_454 ?
F1 C102 C102 55.6(32) 2_454 2_454 ?
O2 C102 C102 115.5(45) . 2_454 ?
F1 C102 C101 117.9(43) . . ?
F2 C102 C101 99.5(38) . . ?
F3 C102 C101 95.6(40) . . ?
F1 C102 C101 114.7(46) 2_454 . ?
O2 C102 C101 60.7(38) . . ?
C102 C102 C101 61.8(20) 2_454 . ?
F1 F1 C102 77.1(41) 2_454 . ?
F1 F1 C102 69.9(35) 2_454 2_454 ?
C102 F1 C102 65.4(55) . 2_454 ?
F1 F1 F3 128.9(43) 2_454 . ?
C102 F1 F3 51.9(17) . . ?
C102 F1 F3 88.5(33) 2_454 . ?
O2 F2 C102 69.5(50) . . ?
C102 F3 F1 51.5(17) . . ?

loop_
_geom_bond_atom_site_label_1
_geom_bond_atom_site_label_2
_geom_bond_distance
_geom_bond_site_symmetry_2
_geom_bond_publ_flag
Ir1 N3' 1.95(2) 2_454 y
Ir1 N3' 1.95(2) . y
Ir1 N1 1.96(2) . y
Ir1 N1 1.96(2) 2_454 y
Ir1 N3 2.00(2) . y
Ir1 N3 2.00(2) 2_454 y
Ir1 N1' 2.02(2) . y
Ir1 N1' 2.02(2) 2_454 y
Ir1 Ir2 2.5130(10) . y
Ir2 N2 2.03(2) 2_454 y
Ir2 N2 2.03(2) . y
Ir2 N4 2.04(2) . y
Ir2 N4 2.04(2) 2_454 y
Ir2 N4' 2.05(2) 2_454 y
Ir2 N4' 2.05(2) . y
Ir2 N2' 2.07(2) 2_454 y
Ir2 N2' 2.07(2) . y
Ir2 O1 2.16(2) . y
C1 N2 1.31(3) . ?
C1 N1 1.37(3) . ?
C2 N4 1.34(3) . ?
C2 N3 1.35(3) . ?
N1 C11 1.45(3) . ?
N2 C21 1.45(3) . ?
N3 C31 1.43(3) . ?
N4 C41 1.39(2) . ?
C11 C12 1.39 . ?
C11 C16 1.39 . ?
C12 C13 1.39 . ?
C13 C14 1.39 . ?
C14 C15 1.39 . ?
C14 Cl1 1.77(2) . ?
C15 C16 1.39 . ?
C21 C22 1.39 . ?
C21 C26 1.39 . ?
C22 C23 1.39 . ?
C23 C24 1.39 . ?
C24 C25 1.39 . ?
C24 Cl2 1.68(4) . ?
C25 C26 1.39 . ?
C31 C32 1.39 . ?
C31 C36 1.39 . ?
C32 C33 1.39 . ?
C33 C34 1.39 . ?
C34 C35 1.39 . ?
C34 Cl3 1.71(3) . ?
C35 C36 1.39 . ?
C41 C42 1.39 . ?
C41 C46 1.39 . ?
C42 C43 1.39 . ?
C43 C44 1.39 . ?
C44 C45 1.39 . ?
C44 Cl4 1.74(3) . ?
C45 C46 1.39 . ?
C1' N2' 1.32(3) . ?
C1' N1' 1.36(3) . ?
C2' N4' 1.33(3) . ?
C2' N3' 1.37(3) . ?
N1' C11' 1.44(3) . ?
N2' C21' 1.46(2) . ?
N3' C31' 1.47(3) . ?
N4' C41' 1.47(3) . ?
C11' C12' 1.39 . ?
C11' C16' 1.39 . ?
C12' C13' 1.39 . ?
C13' C14' 1.39 . ?
C14' C15' 1.39 . ?
C14' Cl1' 1.75(2) . ?
C15' C16' 1.39 . ?
C21' C22' 1.39 . ?
C21' C26' 1.39 . ?
C22' C23' 1.39 . ?
C23' C24' 1.39 . ?
C24' C25' 1.39 . ?
C24' Cl2' 1.76(3) . ?
C25' C26' 1.39 . ?
C31' C32' 1.39 . ?
C31' C36' 1.39 . ?
C32' C33' 1.39 . ?
C33' C34' 1.39 . ?
C34' C35' 1.39 . ?
C34' Cl3' 1.71(2) . ?
C35' C36' 1.39 . ?
C41' C42' 1.39 . ?
C41' C46' 1.39 . ?
C42' C43' 1.39 . ?
C43' C44' 1.39 . ?
C44' C45' 1.39 . ?
C44' Cl4' 1.71(3) . ?
C45' C46' 1.39 . ?
C1S Cl2S 1.24(12) . ?
C1S Cl2S 1.73(11) 2_455 ?
C1S C1S 1.73(22) 2_455 ?
C1S Cl1S 1.80(12) . ?
Cl1S C1S 1.80(12) 2_455 ?
Cl2S Cl2S 1.04(7) 2_455 ?
Cl2S C1S 1.73(11) 2_455 ?
O1 C101 1.03(4) . ?
O2 F2 1.03(7) . ?
O2 C102 1.34(7) . ?
O2 C101 1.44(6) . ?
C101 O2 1.44(6) 2_454 ?
C101 C102 1.50(6) 2_454 ?
C101 C102 1.50(6) . ?
C102 F1 1.28(3) . ?
C102 F2 1.29(3) . ?
C102 F3 1.29(3) . ?
C102 F1 1.33(5) 2_454 ?
C102 C102 1.41(10) 2_454 ?
F1 F1 0.74(6) 2_454 ?
F1 C102 1.33(5) 2_454 ?
F1 F3 1.59(5) . ?
